data_1535671
loop_
_publ_author_name
'Mueller, W.'
'Jansen, M.'

_publ_section_title
;
 A4N2O5 (A = Na, K), neue Oxidnitrite der Alkalimetalle und eine Bemerkung
 zum quasi-binaeren System K3NO3/K3OBr
;
_journal_name_full 'Zeitschrift fuer Anorganische und Allgemeine Chemie'
_journal_page_first 28
_journal_page_last 32
_journal_volume 610
_journal_year 1992
_chemical_formula_sum 'K4 N2 O5'
_chemical_name_systematic 'K4 O (N O2)2'
_space_group_IT_number 87
_symmetry_space_group_name_Hall '-I 4'
_symmetry_space_group_name_H-M 'I 4/m'
_cell_angle_alpha 90
_cell_angle_beta 90
_cell_angle_gamma 90
_cell_formula_units_Z 2
_cell_length_a 5.204
_cell_length_b 5.204
_cell_length_c 15.926
_cell_volume 431.302
_citation_journal_id_ASTM ZAACAB
_cod_data_source_file Mueller_ZAACAB_1992_97.cif
_cod_data_source_block K4N2O5
_cod_original_cell_volume 431.3018
_cod_database_code 1535671

loop_
_symmetry_equiv_pos_as_xyz
x,y,z
-y,x,z
-x,-y,z
y,-x,z
-x,-y,-z
y,-x,-z
x,y,-z
-y,x,-z
x+1/2,y+1/2,z+1/2
-y+1/2,x+1/2,z+1/2
-x+1/2,-y+1/2,z+1/2
y+1/2,-x+1/2,z+1/2
-x+1/2,-y+1/2,-z+1/2
y+1/2,-x+1/2,-z+1/2
x+1/2,y+1/2,-z+1/2
-y+1/2,x+1/2,-z+1/2

loop_
_atom_site_label
_atom_site_type_symbol
_atom_site_fract_x
_atom_site_fract_y
_atom_site_fract_z
_atom_site_occupancy
_atom_site_U_iso_or_equiv
K1 K+1 0 0 0.338 1 0.0
K2 K+1 0.5 0 0 1 0.0
N1 N+3 0 0 0.12 1 0.0
O1 O-2 0 0 0.5 1 0.0
O2 O-2 0.2 0 0.16 0.5 0.0
